data_4113143
loop_
_publ_author_name
'William J. Evans'
'David S. Lee'
'Daniel B. Rego'
'Jeremy M. Perotti'
'Stosh A. Kozimor'
'Ericka K. Moore'
'Joseph W. Ziller'

_publ_section_title
;
 Expanding Dinitrogen Reduction Chemistry to Trivalent Lanthanides via the
 LnZ3/Alkali Metal Reduction System: Evaluation of the Generality of
 Forming Ln2(\m-\h2:\h2-N2) Complexes via LnZ3/K
;
_journal_name_full 'Journal of the American Chemical Society'
_journal_page_first 14574
_journal_page_last 14582
_journal_paper_doi 10.1021/ja046047s
_journal_volume 126
_journal_year 2004
_chemical_formula_sum 'C32 H88 Er2 N6 O2 Si8'
_chemical_formula_weight 1148.32
_chemical_name_systematic
; 
 ? 
;
_space_group_IT_number 14
_symmetry_cell_setting monoclinic
_symmetry_space_group_name_Hall '-P 2yn'
_symmetry_space_group_name_H-M 'P 1 21/n 1'
_atom_sites_solution_hydrogens geom
_atom_sites_solution_primary direct
_atom_sites_solution_secondary difmap
_audit_creation_method SHELXTL
_cell_angle_alpha 90.00
_cell_angle_beta 112.638(2)
_cell_angle_gamma 90.00
_cell_formula_units_Z 2
_cell_length_a 10.7711(12)
_cell_length_b 23.420(3)
_cell_length_c 11.5021(12)
_cell_measurement_temperature 168(2)
_cell_volume 2678.0(5)
_computing_cell_refinement 'Bruker SMART/SAINT'
_computing_data_collection 'Bruker SMART'
_computing_data_reduction 'Bruker SAINT'
_computing_molecular_graphics 'Bruker SHELXTL'
_computing_publication_material 'Bruker SHELXTL'
_computing_structure_refinement 'Bruker SHELXTL'
_computing_structure_solution 'Bruker SHELXTL'
_diffrn_ambient_temperature 168(2)
_diffrn_measured_fraction_theta_full 0.961
_diffrn_measured_fraction_theta_max 0.961
_diffrn_measurement_device_type 'CCD area detector'
_diffrn_measurement_method 'omega scans'
_diffrn_radiation_monochromator graphite
_diffrn_radiation_source 'sealed tube'
_diffrn_radiation_type MoK\a
_diffrn_radiation_wavelength 0.71073
_diffrn_reflns_av_R_equivalents 0.0323
_diffrn_reflns_av_sigmaI/netI 0.0249
_diffrn_reflns_limit_h_max 14
_diffrn_reflns_limit_h_min -14
_diffrn_reflns_limit_k_max 30
_diffrn_reflns_limit_k_min -30
_diffrn_reflns_limit_l_max 14
_diffrn_reflns_limit_l_min -15
_diffrn_reflns_number 26834
_diffrn_reflns_theta_full 28.28
_diffrn_reflns_theta_max 28.28
_diffrn_reflns_theta_min 1.74
_diffrn_standards_decay_% '< 1.0'
_diffrn_standards_interval_count 'initial 50 frames recollected'
_diffrn_standards_number '50 frames'
_exptl_absorpt_coefficient_mu 3.322
_exptl_absorpt_correction_T_max 0.5563
_exptl_absorpt_correction_T_min 0.4069
_exptl_absorpt_correction_type multi-scan
_exptl_absorpt_process_details 'Bruker SADABS'
_exptl_crystal_colour 'pale pink'
_exptl_crystal_density_diffrn 1.424
_exptl_crystal_density_meas ?
_exptl_crystal_description irregular
_exptl_crystal_F_000 1172
_exptl_crystal_size_max 0.33
_exptl_crystal_size_mid 0.26
_exptl_crystal_size_min 0.20
_refine_diff_density_max 1.774
_refine_diff_density_min -1.775
_refine_diff_density_rms 0.131
_refine_ls_extinction_method none
_refine_ls_goodness_of_fit_ref 1.089
_refine_ls_hydrogen_treatment constr
_refine_ls_matrix_type full
_refine_ls_number_parameters 226
_refine_ls_number_reflns 6408
_refine_ls_number_restraints 0
_refine_ls_restrained_S_all 1.089
_refine_ls_R_factor_all 0.0361
_refine_ls_R_factor_gt 0.0315
_refine_ls_shift/su_max 0.002
_refine_ls_shift/su_mean 0.000
_refine_ls_structure_factor_coef Fsqd
_refine_ls_weighting_details 'calc w=1/[\s^2^(Fo^2^)+(0.0485P)^2^+2.9159P] where P=(Fo^2^+2Fc^2^)/3'
_refine_ls_weighting_scheme calc
_refine_ls_wR_factor_gt 0.0789
_refine_ls_wR_factor_ref 0.0817
_reflns_number_gt 5809
_reflns_number_total 6408
_reflns_threshold_expression >2sigma(I)
_cod_data_source_file ja046047ssi20040813_055732.cif
_cod_data_source_block dbr2
_cod_depositor_comments
;
The following automatic conversions were performed:

'_exptl_crystal_density_meas' value 'none' was changed to '?' - the
value is perceived as not measured.

Automatic conversion script
Id: cif_fix_values 3008 2015-01-20 13:52:24Z robertas 
;
_cod_database_code 4113143

loop_
_symmetry_equiv_pos_as_xyz
'x, y, z'
'-x+1/2, y+1/2, -z+1/2'
'-x, -y, -z'
'x-1/2, -y-1/2, z-1/2'

loop_
_atom_site_label
_atom_site_type_symbol
_atom_site_fract_x
_atom_site_fract_y
_atom_site_fract_z
_atom_site_U_iso_or_equiv
_atom_site_adp_type
_atom_site_occupancy
_atom_site_symmetry_multiplicity
_atom_site_calc_flag
_atom_site_refinement_flags
Er1 Er 0.448167(12) 0.088291(6) 0.527307(12) 0.01684(6) Uani 1 1 d .
Si1 Si 0.50832(9) 0.17400(4) 0.31836(8) 0.02066(17) Uani 1 1 d .
Si2 Si 0.24075(9) 0.11405(4) 0.22390(9) 0.0265(2) Uani 1 1 d .
Si3 Si 0.25898(10) 0.16974(4) 0.63360(9) 0.02374(19) Uani 1 1 d .
Si4 Si 0.25390(9) 0.04615(4) 0.69542(8) 0.02057(17) Uani 1 1 d .
O1 O 0.6375(2) 0.10813(11) 0.7135(2) 0.0263(5) Uani 1 1 d .
N1 N 0.3929(3) 0.12963(11) 0.3400(2) 0.0197(5) Uani 1 1 d .
N2 N 0.3050(3) 0.10088(11) 0.6238(2) 0.0179(5) Uani 1 1 d .
N3 N 0.4373(3) -0.00547(12) 0.4741(3) 0.0249(6) Uani 1 1 d .
C1 C 0.5576(4) 0.15221(17) 0.1852(4) 0.0344(8) Uani 1 1 d .
H1A H 0.5871 0.1123 0.1963 0.052 Uiso 1 1 calc R
H1B H 0.6312 0.1766 0.1845 0.052 Uiso 1 1 calc R
H1C H 0.4801 0.1564 0.1053 0.052 Uiso 1 1 calc R
C2 C 0.4535(4) 0.25051(15) 0.2916(4) 0.0302(7) Uani 1 1 d .
H2A H 0.4268 0.2634 0.3597 0.045 Uiso 1 1 calc R
H2B H 0.3769 0.2540 0.2108 0.045 Uiso 1 1 calc R
H2C H 0.5280 0.2741 0.2902 0.045 Uiso 1 1 calc R
C3 C 0.6652(3) 0.17194(16) 0.4654(3) 0.0282(7) Uani 1 1 d .
H3A H 0.6975 0.1325 0.4828 0.042 Uiso 1 1 calc R
H3B H 0.6455 0.1866 0.5364 0.042 Uiso 1 1 calc R
H3C H 0.7346 0.1957 0.4541 0.042 Uiso 1 1 calc R
C4 C 0.1468(6) 0.1788(3) 0.1436(8) 0.123(4) Uani 1 1 d .
H4A H 0.2016 0.2007 0.1083 0.184 Uiso 1 1 calc R
H4B H 0.1268 0.2025 0.2045 0.184 Uiso 1 1 calc R
H4C H 0.0625 0.1674 0.0756 0.184 Uiso 1 1 calc R
C5 C 0.2571(6) 0.0668(4) 0.1011(5) 0.087(2) Uani 1 1 d .
H5A H 0.3146 0.0853 0.0637 0.130 Uiso 1 1 calc R
H5B H 0.1679 0.0598 0.0356 0.130 Uiso 1 1 calc R
H5C H 0.2974 0.0304 0.1393 0.130 Uiso 1 1 calc R
C6 C 0.1310(4) 0.07536(18) 0.2881(4) 0.0355(8) Uani 1 1 d .
H6A H 0.1178 0.0987 0.3532 0.053 Uiso 1 1 calc R
H6B H 0.1733 0.0391 0.3249 0.053 Uiso 1 1 calc R
H6C H 0.0437 0.0678 0.2201 0.053 Uiso 1 1 calc R
C7 C 0.0777(4) 0.1859(2) 0.5388(4) 0.0439(11) Uani 1 1 d .
H7A H 0.0209 0.1621 0.5684 0.066 Uiso 1 1 calc R
H7B H 0.0574 0.1778 0.4498 0.066 Uiso 1 1 calc R
H7C H 0.0601 0.2263 0.5487 0.066 Uiso 1 1 calc R
C8 C 0.3558(6) 0.21784(17) 0.5686(5) 0.0502(12) Uani 1 1 d .
H8A H 0.3389 0.2067 0.4817 0.075 Uiso 1 1 calc R
H8B H 0.4521 0.2146 0.6201 0.075 Uiso 1 1 calc R
H8C H 0.3269 0.2574 0.5699 0.075 Uiso 1 1 calc R
C9 C 0.3002(4) 0.19541(17) 0.7994(3) 0.0324(8) Uani 1 1 d .
H9A H 0.2520 0.1720 0.8391 0.049 Uiso 1 1 calc R
H9B H 0.2727 0.2354 0.7977 0.049 Uiso 1 1 calc R
H9C H 0.3973 0.1922 0.8477 0.049 Uiso 1 1 calc R
C10 C 0.3933(4) 0.0259(2) 0.8462(4) 0.0477(11) Uani 1 1 d .
H10A H 0.4210 0.0594 0.9013 0.072 Uiso 1 1 calc R
H10B H 0.4699 0.0118 0.8285 0.072 Uiso 1 1 calc R
H10C H 0.3623 -0.0041 0.8879 0.072 Uiso 1 1 calc R
C11 C 0.1040(4) 0.06364(19) 0.7331(4) 0.0392(9) Uani 1 1 d .
H11A H 0.0285 0.0743 0.6556 0.059 Uiso 1 1 calc R
H11B H 0.1258 0.0956 0.7927 0.059 Uiso 1 1 calc R
H11C H 0.0791 0.0302 0.7707 0.059 Uiso 1 1 calc R
C12 C 0.2057(5) -0.01927(17) 0.5954(4) 0.0423(10) Uani 1 1 d .
H12A H 0.1322 -0.0101 0.5152 0.063 Uiso 1 1 calc R
H12B H 0.1762 -0.0489 0.6391 0.063 Uiso 1 1 calc R
H12C H 0.2835 -0.0331 0.5792 0.063 Uiso 1 1 calc R
C13 C 0.6390(4) 0.13863(17) 0.8238(4) 0.0359(8) Uani 1 1 d .
H13A H 0.5508 0.1357 0.8314 0.043 Uiso 1 1 calc R
H13B H 0.6605 0.1795 0.8194 0.043 Uiso 1 1 calc R
C14 C 0.7473(4) 0.1097(2) 0.9330(4) 0.0424(10) Uani 1 1 d .
H14A H 0.7105 0.0769 0.9637 0.051 Uiso 1 1 calc R
H14B H 0.7895 0.1367 1.0034 0.051 Uiso 1 1 calc R
C15 C 0.8474(5) 0.0900(2) 0.8785(5) 0.0520(13) Uani 1 1 d .
H15A H 0.9258 0.1160 0.9043 0.062 Uiso 1 1 calc R
H15B H 0.8797 0.0510 0.9083 0.062 Uiso 1 1 calc R
C16 C 0.7762(4) 0.0906(2) 0.7418(4) 0.0451(11) Uani 1 1 d .
H16A H 0.8201 0.1176 0.7034 0.054 Uiso 1 1 calc R
H16B H 0.7780 0.0521 0.7069 0.054 Uiso 1 1 calc R

loop_
_atom_site_aniso_label
_atom_site_aniso_U_11
_atom_site_aniso_U_22
_atom_site_aniso_U_33
_atom_site_aniso_U_23
_atom_site_aniso_U_13
_atom_site_aniso_U_12
Er1 0.01915(8) 0.02075(9) 0.01244(8) 0.00184(5) 0.00809(6) 0.00384(5)
Si1 0.0248(4) 0.0215(4) 0.0174(4) 0.0024(3) 0.0101(3) -0.0004(3)
Si2 0.0261(4) 0.0295(5) 0.0181(4) 0.0064(4) 0.0021(4) -0.0038(4)
Si3 0.0308(5) 0.0238(4) 0.0205(4) -0.0015(3) 0.0142(4) 0.0062(4)
Si4 0.0225(4) 0.0262(4) 0.0154(4) 0.0007(3) 0.0100(3) -0.0004(3)
O1 0.0207(11) 0.0344(13) 0.0234(12) -0.0027(10) 0.0081(9) 0.0038(10)
N1 0.0253(13) 0.0192(12) 0.0142(12) 0.0032(10) 0.0069(10) 0.0005(10)
N2 0.0200(12) 0.0218(12) 0.0144(12) -0.0027(10) 0.0095(10) 0.0021(10)
N3 0.0241(13) 0.0276(14) 0.0230(14) 0.0009(11) 0.0093(11) 0.0013(11)
C1 0.045(2) 0.039(2) 0.0286(18) -0.0006(15) 0.0238(17) -0.0037(17)
C2 0.0346(18) 0.0242(17) 0.0335(19) 0.0076(14) 0.0149(15) 0.0002(14)
C3 0.0251(16) 0.0326(18) 0.0245(17) 0.0014(14) 0.0068(13) -0.0013(13)
C4 0.056(3) 0.055(3) 0.170(8) 0.061(4) -0.054(4) -0.017(3)
C5 0.063(3) 0.166(7) 0.043(3) -0.063(4) 0.033(3) -0.058(4)
C6 0.0328(19) 0.041(2) 0.033(2) -0.0070(17) 0.0132(16) -0.0104(16)
C7 0.047(2) 0.051(2) 0.0248(19) -0.0023(17) 0.0044(17) 0.028(2)
C8 0.087(3) 0.0213(18) 0.066(3) -0.0014(18) 0.056(3) 0.000(2)
C9 0.0345(18) 0.0351(19) 0.0283(18) -0.0124(15) 0.0128(15) 0.0029(15)
C10 0.041(2) 0.058(3) 0.036(2) 0.023(2) 0.0066(18) 0.000(2)
C11 0.036(2) 0.045(2) 0.047(2) -0.0073(19) 0.0284(19) -0.0086(18)
C12 0.065(3) 0.0298(19) 0.047(2) -0.0070(17) 0.039(2) -0.0093(19)
C13 0.0325(18) 0.037(2) 0.037(2) -0.0137(16) 0.0117(16) -0.0001(16)
C14 0.036(2) 0.058(3) 0.0264(19) -0.0094(18) 0.0047(16) -0.0010(19)
C15 0.040(2) 0.071(3) 0.037(3) 0.006(2) 0.005(2) 0.014(2)
C16 0.0248(19) 0.074(3) 0.032(2) -0.0043(19) 0.0052(16) 0.0169(18)

loop_
_atom_type_symbol
_atom_type_description
_atom_type_scat_dispersion_real
_atom_type_scat_dispersion_imag
_atom_type_scat_source
C C 0.0033 0.0016 'International Tables Vol C Tables 4.2.6.8 and 6.1.1.4'
H H 0.0000 0.0000 'International Tables Vol C Tables 4.2.6.8 and 6.1.1.4'
N N 0.0061 0.0033 'International Tables Vol C Tables 4.2.6.8 and 6.1.1.4'
O O 0.0106 0.0060 'International Tables Vol C Tables 4.2.6.8 and 6.1.1.4'
Si Si 0.0817 0.0704 'International Tables Vol C Tables 4.2.6.8 and 6.1.1.4'
Er Er -0.2586 4.9576 'International Tables Vol C Tables 4.2.6.8 and 6.1.1.4'

loop_
_geom_angle_atom_site_label_1
_geom_angle_atom_site_label_2
_geom_angle_atom_site_label_3
_geom_angle
_geom_angle_site_symmetry_1
_geom_angle_site_symmetry_3
N1 Er1 N2 116.40(10) . .
N1 Er1 N3 101.12(10) . .
N2 Er1 N3 106.68(10) . .
N1 Er1 N3 107.72(10) . 3_656
N2 Er1 N3 125.98(10) . 3_656
N3 Er1 N3 32.39(13) . 3_656
N1 Er1 O1 127.40(9) . .
N2 Er1 O1 92.49(9) . .
N3 Er1 O1 111.78(9) . .
N3 Er1 O1 83.92(9) 3_656 .
N1 Si1 C1 113.80(16) . .
N1 Si1 C2 113.84(15) . .
C1 Si1 C2 107.23(18) . .
N1 Si1 C3 107.82(15) . .
C1 Si1 C3 106.85(17) . .
C2 Si1 C3 106.88(17) . .
N1 Si1 Er1 35.58(9) . .
C1 Si1 Er1 127.69(13) . .
C2 Si1 Er1 123.37(12) . .
C3 Si1 Er1 72.31(11) . .
N1 Si2 C6 111.13(16) . .
N1 Si2 C5 112.3(2) . .
C6 Si2 C5 105.9(2) . .
N1 Si2 C4 112.9(2) . .
C6 Si2 C4 106.7(3) . .
C5 Si2 C4 107.5(4) . .
N1 Si2 Er1 35.00(9) . .
C6 Si2 Er1 76.83(13) . .
C5 Si2 Er1 117.3(3) . .
C4 Si2 Er1 132.2(3) . .
N2 Si3 C7 114.71(17) . .
N2 Si3 C8 108.76(16) . .
C7 Si3 C8 105.2(2) . .
N2 Si3 C9 114.08(16) . .
C7 Si3 C9 108.16(17) . .
C8 Si3 C9 105.2(2) . .
N2 Si3 Er1 37.14(9) . .
C7 Si3 Er1 123.21(13) . .
C8 Si3 Er1 71.73(13) . .
C9 Si3 Er1 127.79(12) . .
N2 Si4 C12 112.33(16) . .
N2 Si4 C10 110.01(17) . .
C12 Si4 C10 107.3(2) . .
N2 Si4 C11 114.24(17) . .
C12 Si4 C11 105.22(19) . .
C10 Si4 C11 107.3(2) . .
C13 O1 C16 106.2(3) . .
C13 O1 Er1 127.1(2) . .
C16 O1 Er1 126.7(2) . .
Si2 N1 Si1 123.27(15) . .
Si2 N1 Er1 118.85(14) . .
Si1 N1 Er1 117.85(13) . .
Si3 N2 Si4 121.16(15) . .
Si3 N2 Er1 115.52(14) . .
Si4 N2 Er1 123.12(14) . .
N3 N3 Er1 75.2(3) 3_656 .
N3 N3 Er1 72.4(2) 3_656 3_656
Er1 N3 Er1 147.61(13) . 3_656
O1 C13 C14 104.6(3) . .
C13 C14 C15 103.8(3) . .
C16 C15 C14 106.3(4) . .
O1 C16 C15 108.1(4) . .

loop_
_geom_bond_atom_site_label_1
_geom_bond_atom_site_label_2
_geom_bond_distance
_geom_bond_site_symmetry_2
Er1 N1 2.224(3) .
Er1 N2 2.239(2) .
Er1 N3 2.271(3) .
Er1 N3 2.302(3) 3_656
Er1 O1 2.366(2) .
Si1 N1 1.710(3) .
Si1 C1 1.874(4) .
Si1 C2 1.875(4) .
Si1 C3 1.876(3) .
Si2 N1 1.708(3) .
Si2 C6 1.854(4) .
Si2 C5 1.855(6) .
Si2 C4 1.860(5) .
Si3 N2 1.704(3) .
Si3 C7 1.872(4) .
Si3 C8 1.875(4) .
Si3 C9 1.882(4) .
Si4 N2 1.724(3) .
Si4 C12 1.866(4) .
Si4 C10 1.866(4) .
Si4 C11 1.871(4) .
O1 C13 1.450(4) .
O1 C16 1.461(4) .
N3 N3 1.276(5) 3_656
N3 Er1 2.302(3) 3_656
C13 C14 1.507(6) .
C14 C15 1.513(7) .
C15 C16 1.461(6) .
